data_7160708
loop_
_publ_author_name
'Patil, Shivaji V.'
'Bhanage, Bhalchandra M.'
'Verma, Ajay'
'Dawande, Sudam G.'

_publ_section_title
;
 Rhodium(II) catalysed highly diastereoselective synthesis of
 indolyl-pyrrolo[2,1-<i>a</i>]isoindoles from phthalimide-derived
 <i>N</i>-sulfonyl-1,2,3-triazoles and indoles.
;
_journal_issue 37
_journal_name_full 'Organic &amp; biomolecular chemistry'
_journal_page_first 8437
_journal_page_last 8441
_journal_paper_doi 10.1039/d5ob01295c
_journal_volume 23
_journal_year 2025
_chemical_formula_moiety 'C26 H21 N3 O4 S'
_chemical_formula_sum 'C26 H21 N3 O4 S'
_chemical_formula_weight 471.540
_space_group_crystal_system monoclinic
_space_group_IT_number 14
_space_group_name_Hall '-P 2ybc'
_space_group_name_H-M_alt 'P 1 21/c 1'
_symmetry_Int_Tables_number 14
_audit_block_doi 10.5517/ccdc.csd.cc2l7w0r
_audit_creation_date 2024-07-19
_audit_creation_method
;
Olex2 1.5
(compiled 2024.02.16 svn.r378c4104 for OlexSys, GUI svn.r6928)
;
_audit_update_record
;
2024-10-14 deposited with the CCDC.	2025-08-28 downloaded from the CCDC.
;
_cell_angle_alpha 90
_cell_angle_beta 100.165(4)
_cell_angle_gamma 90
_cell_formula_units_Z 4
_cell_length_a 11.7276(11)
_cell_length_b 30.773(3)
_cell_length_c 7.4588(5)
_cell_measurement_reflns_used 1894
_cell_measurement_temperature 296(2)
_cell_measurement_theta_max 21.24
_cell_measurement_theta_min 2.65
_cell_volume 2649.6(4)
_computing_cell_refinement 'SAINT v8.34A (Bruker, 2013)'
_computing_data_reduction 'SAINT v8.34A (Bruker, 2013)'
_computing_molecular_graphics 'Olex2 1.5 (Dolomanov et al., 2009)'
_computing_publication_material 'Olex2 1.5 (Dolomanov et al., 2009)'
_computing_structure_refinement 'olex2.refine 1.5 (Bourhis et al., 2015)'
_diffrn_ambient_temperature 296.15
_diffrn_measured_fraction_theta_full 0.9994
_diffrn_measured_fraction_theta_max 0.9994
_diffrn_measurement_device_type 'Bruker APEX-II CCD'
_diffrn_measurement_method '\f and \w scans'
_diffrn_radiation_type 'Mo K\a'
_diffrn_radiation_wavelength 0.71073
_diffrn_reflns_av_R_equivalents 0.0673
_diffrn_reflns_av_unetI/netI 0.0913
_diffrn_reflns_Laue_measured_fraction_full 0.9994
_diffrn_reflns_Laue_measured_fraction_max 0.9994
_diffrn_reflns_limit_h_max 14
_diffrn_reflns_limit_h_min -11
_diffrn_reflns_limit_k_max 31
_diffrn_reflns_limit_k_min -37
_diffrn_reflns_limit_l_max 8
_diffrn_reflns_limit_l_min -9
_diffrn_reflns_number 17560
_diffrn_reflns_point_group_measured_fraction_full 0.9994
_diffrn_reflns_point_group_measured_fraction_max 0.9994
_diffrn_reflns_theta_full 24.9990
_diffrn_reflns_theta_max 25.00
_diffrn_reflns_theta_min 1.76
_diffrn_source_current 30.0
_diffrn_source_power 1.5
_diffrn_source_voltage 50.0
_diffrn_standards_number 0
_exptl_absorpt_coefficient_mu 0.156
_exptl_absorpt_correction_T_max 0.7453
_exptl_absorpt_correction_T_min 0.6453
_exptl_absorpt_correction_type none
_exptl_absorpt_process_details
;
SADABS-2014/5 (Bruker,2014/5) was used for absorption correction.
wR2(int) was 0.0719 before and 0.0590 after correction.
The Ratio of minimum to maximum transmission is 0.8658.
The \l/2 correction factor is 0.00150.
;
_exptl_crystal_colour yellow
_exptl_crystal_colour_primary yellow
_exptl_crystal_density_diffrn 1.182
_exptl_crystal_description Rectangular
_exptl_crystal_F_000 985.121
_exptl_crystal_size_max 0.25
_exptl_crystal_size_mid 0.22
_exptl_crystal_size_min 0.1
_refine_diff_density_max 0.3349
_refine_diff_density_min -0.3874
_refine_diff_density_rms 0.0781
_refine_ls_d_res_high 0.8409
_refine_ls_d_res_low 11.5435
_refine_ls_extinction_coef 0.0012(4)
_refine_ls_extinction_expression Fc^*^=kFc[1+0.001xFc^2^\l^3^/sin(2\q)]^-1/4^
_refine_ls_goodness_of_fit_ref 0.8996
_refine_ls_hydrogen_treatment mixed
_refine_ls_matrix_type full
_refine_ls_number_constraints 37
_refine_ls_number_parameters 313
_refine_ls_number_reflns 4650
_refine_ls_number_restraints 0
_refine_ls_restrained_S_all 0.8996
_refine_ls_R_factor_all 0.0922
_refine_ls_R_factor_gt 0.0508
_refine_ls_shift/su_max 0.0010
_refine_ls_shift/su_mean 0.0000
_refine_ls_structure_factor_coef Fsqd
_refine_ls_weighting_details 'w=1/[\s^2^(Fo^2^)+(0.0600P)^2^] where P=(Fo^2^+2Fc^2^)/3'
_refine_ls_weighting_scheme calc
_refine_ls_wR_factor_gt 0.1139
_refine_ls_wR_factor_ref 0.1278
_reflns_Friedel_coverage 0.0
_reflns_limit_h_max 13
_reflns_limit_h_min -13
_reflns_limit_k_max 36
_reflns_limit_k_min 0
_reflns_limit_l_max 8
_reflns_limit_l_min 0
_reflns_number_gt 2641
_reflns_number_total 4650
_reflns_threshold_expression I>=2u(I)
_cod_data_source_file d5ob01295c2.cif
_cod_data_source_block p01
_cod_depositor_comments 'Adding full bibliography for 7160708--7160709.cif.'
_cod_original_formula_sum 'C26 H21 N3 O4 S1'
_cod_database_code 7160708
_olex2_refinement_description
;
1. Fixed Uiso
 At 1.2 times of:
  All C(H) groups, All C(H,H) groups
 At 1.5 times of:
  All C(H,H,H) groups
2. Uiso/Uaniso restraints and constraints
O3 \\sim O4: within 2A with sigma of 0.04 and sigma for terminal atoms of 0.08
within 2A
3.a Ternary CH refined with riding coordinates:
 C20(H20)
3.b Secondary CH2 refined with riding coordinates:
 C18(H18a,H18b)
3.c Aromatic/amide H refined with riding coordinates:
 C2(H2), C3(H3), C4(H4), C5(H5), C8(H8), C12(H12), C13(H13), C14(H14),
 C15(H15), C22(H22), C23(H23), C24(H24), C25(H25), C26(H26)
3.d Idealised Me refined as rotating group:
 C7(H7a,H7b,H7c)
;
_smtbx_masks_void_probe_radius 1.2
_smtbx_masks_void_truncation_radius 1.2
_olex2_submission_special_instructions 'No special instructions were received'

loop_
_space_group_symop_id
_space_group_symop_operation_xyz
1 x,y,z
2 -x,y+1/2,-z+1/2
3 -x,-y,-z
4 x,-y-1/2,z-1/2

loop_
_atom_site_label
_atom_site_type_symbol
_atom_site_fract_x
_atom_site_fract_y
_atom_site_fract_z
_atom_site_U_iso_or_equiv
_atom_site_adp_type
_atom_site_occupancy
_atom_site_refinement_flags_posn
_atom_site_refinement_flags_adp
C1 C 0.6084(2) 0.17188(8) -0.1075(3) 0.0332(6) Uani 1.000000 . .
C2 C 0.7246(2) 0.16617(8) -0.0236(3) 0.0416(7) Uani 1.000000 . .
H2 H 0.7447(2) 0.14451(8) 0.0632(3) 0.0499(8) Uiso 1.000000 R .
C3 C 0.8080(3) 0.19292(9) -0.0712(4) 0.0507(8) Uani 1.000000 . .
H3 H 0.8850(3) 0.18894(9) -0.0167(4) 0.0608(9) Uiso 1.000000 R .
C4 C 0.7800(3) 0.22592(10) -0.1993(4) 0.0572(8) Uani 1.000000 . .
H4 H 0.8383(3) 0.24365(10) -0.2282(4) 0.0687(10) Uiso 1.000000 R .
C5 C 0.6681(3) 0.23263(9) -0.2831(3) 0.0514(8) Uani 1.000000 . .
H5 H 0.6494(3) 0.25482(9) -0.3679(3) 0.0617(9) Uiso 1.000000 R .
C6 C 0.5833(2) 0.20541(8) -0.2383(3) 0.0369(6) Uani 1.000000 . .
C7 C 0.4034(3) 0.23219(10) -0.4452(4) 0.0656(10) Uani 1.000000 . .
H7a H 0.3332(9) 0.2182(3) -0.503(2) 0.0984(14) Uiso 1.000000 GR .
H7b H 0.3848(16) 0.2587(3) -0.3893(6) 0.0984(14) Uiso 1.000000 GR .
H7c H 0.4504(7) 0.2385(5) -0.5350(15) 0.0984(14) Uiso 1.000000 GR .
C8 C 0.4197(2) 0.16986(8) -0.2243(3) 0.0421(7) Uani 1.000000 . .
H8 H 0.3422(2) 0.16173(8) -0.2494(3) 0.0505(8) Uiso 1.000000 R .
C9 C 0.5026(2) 0.14982(8) -0.0997(3) 0.0327(6) Uani 1.000000 . .
C10 C 0.4888(2) 0.10829(8) -0.0017(3) 0.0317(6) Uani 1.000000 . .
C11 C 0.5658(2) 0.10309(8) 0.1823(3) 0.0321(6) Uani 1.000000 . .
C12 C 0.5777(2) 0.12968(9) 0.3343(3) 0.0440(7) Uani 1.000000 . .
H12 H 0.5384(2) 0.15599(9) 0.3316(3) 0.0527(8) Uiso 1.000000 R .
C13 C 0.6498(3) 0.11573(11) 0.4896(3) 0.0585(9) Uani 1.000000 . .
H13 H 0.6587(3) 0.13296(11) 0.5936(3) 0.0702(10) Uiso 1.000000 R .
C14 C 0.7092(3) 0.07697(11) 0.4954(3) 0.0576(9) Uani 1.000000 . .
H14 H 0.7564(3) 0.06844(11) 0.6032(3) 0.0692(10) Uiso 1.000000 R .
C15 C 0.6998(2) 0.05059(9) 0.3439(3) 0.0455(7) Uani 1.000000 . .
H15 H 0.7404(2) 0.02456(9) 0.3467(3) 0.0546(9) Uiso 1.000000 R .
C16 C 0.6269(2) 0.06464(8) 0.1866(3) 0.0333(6) Uani 1.000000 . .
C17 C 0.5989(2) 0.04318(9) 0.0072(3) 0.0326(6) Uani 1.000000 . .
C18 C 0.4372(2) 0.05736(8) -0.2500(3) 0.0382(7) Uani 1.000000 . .
H18a H 0.4388(2) 0.02614(8) -0.2673(3) 0.0459(8) Uiso 1.000000 R .
H18b H 0.4449(2) 0.07166(8) -0.3631(3) 0.0459(8) Uiso 1.000000 R .
C19 C 0.3271(3) 0.07130(8) -0.1862(3) 0.0387(7) Uani 1.000000 . .
C20 C 0.3606(2) 0.09415(8) -0.0023(3) 0.0346(6) Uani 1.000000 . .
H20 H 0.3629(2) 0.07176(8) 0.0917(3) 0.0415(8) Uiso 1.000000 R .
C21 C 0.1190(2) 0.08579(10) 0.1953(3) 0.0450(7) Uani 1.000000 . .
C22 C 0.0163(3) 0.09231(12) 0.0803(4) 0.0662(9) Uani 1.000000 . .
H22 H 0.0038(3) 0.11772(12) 0.0122(4) 0.0794(11) Uiso 1.000000 R .
C23 C -0.0691(3) 0.06084(16) 0.0657(6) 0.0842(11) Uani 1.000000 . .
H23 H -0.1389(3) 0.06503(16) -0.0134(6) 0.1011(14) Uiso 1.000000 R .
C24 C -0.0513(4) 0.02365(15) 0.1667(6) 0.0876(13) Uani 1.000000 . .
H24 H -0.1091(4) 0.00265(15) 0.1571(6) 0.1051(15) Uiso 1.000000 R .
C25 C 0.0510(4) 0.01746(13) 0.2812(5) 0.0832(12) Uani 1.000000 . .
H25 H 0.0630(4) -0.00792(13) 0.3495(5) 0.0998(14) Uiso 1.000000 R .
C26 C 0.1370(3) 0.04827(12) 0.2971(4) 0.0683(10) Uani 1.000000 . .
H26 H 0.2068(3) 0.04383(12) 0.3760(4) 0.0819(12) Uiso 1.000000 R .
N1 N 0.4666(2) 0.20359(7) -0.3071(3) 0.0425(6) Uani 1.000000 . .
N2 N 0.52762(17) 0.07109(6) -0.1022(2) 0.0308(5) Uani 1.000000 . .
N3 N 0.2818(2) 0.12714(8) 0.0368(3) 0.0464(7) Uani 1.000000 . .
O1 O 0.63110(16) 0.00765(6) -0.0391(2) 0.0460(5) Uani 1.000000 . .
O2 O 0.23025(17) 0.06638(7) -0.2649(2) 0.0584(6) Uani 1.000000 . .
O3 O 0.31624(18) 0.11407(8) 0.3671(2) 0.0771(7) Uani 1.000000 . U
O4 O 0.1685(2) 0.16715(7) 0.2241(3) 0.0905(8) Uani 1.000000 . U
S1 S 0.22652(7) 0.12628(3) 0.22048(10) 0.0553(3) Uani 1.000000 . .
H3a H 0.241(2) 0.1372(9) -0.044(3) 0.038(9) Uiso 1.000000 . .

loop_
_atom_site_aniso_label
_atom_site_aniso_U_11
_atom_site_aniso_U_22
_atom_site_aniso_U_33
_atom_site_aniso_U_12
_atom_site_aniso_U_13
_atom_site_aniso_U_23
C1 0.0454(18) 0.0235(14) 0.0309(12) -0.0013(13) 0.0077(12) -0.0031(11)
C2 0.0466(18) 0.0351(17) 0.0442(14) -0.0032(15) 0.0113(13) -0.0042(12)
C3 0.0402(18) 0.0517(19) 0.0597(17) -0.0097(16) 0.0076(14) -0.0044(15)
C4 0.061(2) 0.053(2) 0.0608(18) -0.0213(17) 0.0194(17) 0.0022(16)
C5 0.071(2) 0.0376(18) 0.0474(15) -0.0098(17) 0.0161(16) 0.0040(13)
C6 0.0522(19) 0.0286(16) 0.0306(12) -0.0052(14) 0.0091(12) -0.0014(11)
C7 0.080(2) 0.057(2) 0.0543(17) -0.0010(18) -0.0038(16) 0.0282(15)
C8 0.0498(18) 0.0374(17) 0.0393(14) -0.0100(14) 0.0085(13) 0.0048(12)
C9 0.0433(17) 0.0249(14) 0.0295(12) 0.0006(13) 0.0054(11) 0.0014(11)
C10 0.0408(16) 0.0252(14) 0.0300(12) -0.0019(12) 0.0084(11) 0.0011(10)
C11 0.0351(15) 0.0307(15) 0.0320(12) -0.0053(13) 0.0097(11) -0.0007(11)
C12 0.0502(18) 0.0402(17) 0.0425(15) 0.0055(14) 0.0110(13) -0.0077(13)
C13 0.071(2) 0.067(2) 0.0344(15) -0.0006(19) 0.0007(15) -0.0148(14)
C14 0.063(2) 0.067(2) 0.0365(14) 0.0089(19) -0.0082(14) 0.0002(15)
C15 0.0465(18) 0.0448(18) 0.0431(15) 0.0001(14) 0.0020(13) 0.0032(13)
C16 0.0346(15) 0.0300(16) 0.0362(13) -0.0077(13) 0.0082(11) -0.0003(11)
C17 0.0345(15) 0.0282(16) 0.0373(13) -0.0044(13) 0.0126(12) 0.0007(12)
C18 0.0497(17) 0.0333(16) 0.0313(13) -0.0050(13) 0.0063(12) -0.0004(11)
C19 0.0462(18) 0.0357(16) 0.0337(13) -0.0081(15) 0.0057(13) 0.0072(12)
C20 0.0417(16) 0.0297(16) 0.0334(13) -0.0042(13) 0.0097(12) 0.0032(11)
C21 0.0407(18) 0.054(2) 0.0439(15) -0.0003(15) 0.0188(13) -0.0042(14)
C22 0.049(2) 0.066(2) 0.084(2) 0.009(2) 0.0138(18) 0.0026(18)
C23 0.054(2) 0.098(3) 0.099(3) -0.005(3) 0.010(2) -0.026(3)
C24 0.076(3) 0.088(3) 0.115(3) -0.033(3) 0.061(3) -0.038(3)
C25 0.109(4) 0.075(3) 0.077(2) -0.016(3) 0.047(2) 0.002(2)
C26 0.079(3) 0.075(3) 0.0523(18) -0.006(2) 0.0169(17) 0.0070(17)
N1 0.0534(16) 0.0339(14) 0.0390(11) -0.0019(12) 0.0047(11) 0.0085(10)
N2 0.0407(13) 0.0222(12) 0.0288(10) 0.0007(10) 0.0043(9) -0.0028(9)
N3 0.0478(16) 0.0450(16) 0.0489(15) 0.0098(13) 0.0152(13) 0.0058(12)
O1 0.0556(13) 0.0337(12) 0.0495(10) 0.0050(10) 0.0117(9) -0.0033(9)
O2 0.0478(13) 0.0724(15) 0.0500(11) -0.0088(12) -0.0047(10) -0.0014(10)
O3 0.0572(14) 0.132(2) 0.0401(10) -0.0173(14) 0.0024(10) -0.0076(12)
O4 0.0980(19) 0.0531(15) 0.137(2) 0.0028(14) 0.0677(16) -0.0285(14)
S1 0.0569(5) 0.0576(6) 0.0572(5) -0.0060(4) 0.0261(4) -0.0126(4)

loop_
_atom_type_symbol
_atom_type_scat_dispersion_real
_atom_type_scat_dispersion_imag
_atom_type_scat_Cromer_Mann_a1
_atom_type_scat_Cromer_Mann_a2
_atom_type_scat_Cromer_Mann_a3
_atom_type_scat_Cromer_Mann_a4
_atom_type_scat_Cromer_Mann_b1
_atom_type_scat_Cromer_Mann_b2
_atom_type_scat_Cromer_Mann_b3
_atom_type_scat_Cromer_Mann_b4
_atom_type_scat_Cromer_Mann_c
_atom_type_scat_source
_atom_type_scat_dispersion_source
C 0.00313 0.00162 2.31000 1.02000 1.58860 0.86500 20.84390 10.20750 0.56870 51.65120 0.21560 'International Tables Volume C Table 6.1.1.4 (pp. 500-502)' 'Brennan, Cowan, Rev. Sci. Instrum., 1992, 63, 850'
H 0.00000 0.00000 0.49300 0.32291 0.14019 0.04081 10.51090 26.12570 3.14236 57.79970 0.00304 'International Tables Volume C Table 6.1.1.4 (pp. 500-502)' 'Brennan, Cowan, Rev. Sci. Instrum., 1992, 63, 850'
N 0.00612 0.00332 12.21260 3.13220 2.01250 1.16630 0.00570 9.89330 28.99750 0.58260 -11.52900 'International Tables Volume C Table 6.1.1.4 (pp. 500-502)' 'Brennan, Cowan, Rev. Sci. Instrum., 1992, 63, 850'
O 0.01085 0.00610 3.04850 2.28680 1.54630 0.86700 13.27710 5.70110 0.32390 32.90890 0.25080 'International Tables Volume C Table 6.1.1.4 (pp. 500-502)' 'Brennan, Cowan, Rev. Sci. Instrum., 1992, 63, 850'
S 0.12485 0.12449 6.90530 5.20340 1.43790 1.58630 1.46790 22.21510 0.25360 56.17200 0.86690 'International Tables Volume C Table 6.1.1.4 (pp. 500-502)' 'Brennan, Cowan, Rev. Sci. Instrum., 1992, 63, 850'

loop_
_geom_angle_atom_site_label_1
_geom_angle_atom_site_label_2
_geom_angle_atom_site_label_3
_geom_angle
_geom_angle_site_symmetry_1
_geom_angle_site_symmetry_3
_geom_angle_publ_flag
C6 C1 C2 117.8(2) . . ?
C9 C1 C2 134.8(2) . . ?
C9 C1 C6 107.3(2) . . ?
H2 C2 C1 120.36(14) . . ?
C3 C2 C1 119.3(2) . . ?
C3 C2 H2 120.36(17) . . ?
H3 C3 C2 119.28(17) . . ?
C4 C3 C2 121.4(3) . . ?
C4 C3 H3 119.28(18) . . ?
H4 C4 C3 119.47(18) . . ?
C5 C4 C3 121.1(3) . . ?
C5 C4 H4 119.47(17) . . ?
H5 C5 C4 120.96(17) . . ?
C6 C5 C4 118.1(3) . . ?
C6 C5 H5 120.96(17) . . ?
C5 C6 C1 122.4(3) . . ?
N1 C6 C1 107.5(2) . . ?
N1 C6 C5 130.1(2) . . ?
H7b C7 H7a 109.5 . . ?
H7c C7 H7a 109.5 . . ?
H7c C7 H7b 109.5 . . ?
N1 C7 H7a 109.5 . . ?
N1 C7 H7b 109.5 . . ?
N1 C7 H7c 109.5 . . ?
C9 C8 H8 124.62(15) . . ?
N1 C8 H8 124.62(15) . . ?
N1 C8 C9 110.8(2) . . ?
C8 C9 C1 106.1(2) . . ?
C10 C9 C1 126.6(2) . . ?
C10 C9 C8 126.4(2) . . ?
C11 C10 C9 115.8(2) . . ?
C20 C10 C9 115.0(2) . . ?
C20 C10 C11 113.11(18) . . ?
N2 C10 C9 110.08(18) . . ?
N2 C10 C11 100.95(19) . . ?
N2 C10 C20 99.45(18) . . ?
C12 C11 C10 129.7(2) . . ?
C16 C11 C10 109.6(2) . . ?
C16 C11 C12 120.7(2) . . ?
H12 C12 C11 121.22(15) . . ?
C13 C12 C11 117.6(3) . . ?
C13 C12 H12 121.22(17) . . ?
H13 C13 C12 119.06(17) . . ?
C14 C13 C12 121.9(2) . . ?
C14 C13 H13 119.06(15) . . ?
H14 C14 C13 119.43(15) . . ?
C15 C14 C13 121.1(2) . . ?
C15 C14 H14 119.43(17) . . ?
H15 C15 C14 121.45(17) . . ?
C16 C15 C14 117.1(3) . . ?
C16 C15 H15 121.45(15) . . ?
C15 C16 C11 121.6(2) . . ?
C17 C16 C11 109.3(2) . . ?
C17 C16 C15 129.0(2) . . ?
N2 C17 C16 106.0(2) . . ?
O1 C17 C16 128.6(2) . . ?
O1 C17 N2 125.5(2) . . ?
H18b C18 H18a 109.1 . . ?
C19 C18 H18a 111.13(14) . . ?
C19 C18 H18b 111.13(13) . . ?
N2 C18 H18a 111.13(12) . . ?
N2 C18 H18b 111.13(12) . . ?
N2 C18 C19 103.19(19) . . ?
C20 C19 C18 108.3(2) . . ?
O2 C19 C18 126.9(2) . . ?
O2 C19 C20 124.8(2) . . ?
C19 C20 C10 103.02(19) . . ?
H20 C20 C10 106.77(12) . . ?
H20 C20 C19 106.77(13) . . ?
N3 C20 C10 117.1(2) . . ?
N3 C20 C19 115.8(2) . . ?
N3 C20 H20 106.77(13) . . ?
C26 C21 C22 120.2(3) . . ?
S1 C21 C22 120.0(2) . . ?
S1 C21 C26 119.8(2) . . ?
H22 C22 C21 120.2(2) . . ?
C23 C22 C21 119.5(3) . . ?
C23 C22 H22 120.2(2) . . ?
H23 C23 C22 119.8(2) . . ?
C24 C23 C22 120.3(4) . . ?
C24 C23 H23 119.8(3) . . ?
H24 C24 C23 120.1(3) . . ?
C25 C24 C23 119.8(4) . . ?
C25 C24 H24 120.1(3) . . ?
H25 C25 C24 119.6(3) . . ?
C26 C25 C24 120.8(4) . . ?
C26 C25 H25 119.6(2) . . ?
C25 C26 C21 119.5(3) . . ?
H26 C26 C21 120.3(2) . . ?
H26 C26 C25 120.3(2) . . ?
C7 N1 C6 126.1(2) . . ?
C8 N1 C6 108.3(2) . . ?
C8 N1 C7 125.6(2) . . ?
C17 N2 C10 113.20(17) . . ?
C18 N2 C10 111.13(18) . . ?
C18 N2 C17 124.0(2) . . ?
S1 N3 C20 121.97(19) . . ?
H3a N3 C20 117(2) . . ?
H3a N3 S1 113(2) . . ?
N3 S1 C21 107.96(12) . . ?
O3 S1 C21 108.23(14) . . ?
O3 S1 N3 107.56(14) . . ?
O4 S1 C21 106.85(14) . . ?
O4 S1 N3 105.37(14) . . ?
O4 S1 O3 120.33(15) . . ?

loop_
_geom_bond_atom_site_label_1
_geom_bond_atom_site_label_2
_geom_bond_distance
_geom_bond_site_symmetry_2
_geom_bond_publ_flag
C1 C2 1.406(3) . ?
C1 C6 1.415(3) . ?
C1 C9 1.425(3) . ?
C2 H2 0.9300 . ?
C2 C3 1.373(4) . ?
C3 H3 0.9300 . ?
C3 C4 1.393(4) . ?
C4 H4 0.9300 . ?
C4 C5 1.366(4) . ?
C5 H5 0.9300 . ?
C5 C6 1.386(4) . ?
C6 N1 1.375(3) . ?
C7 H7a 0.9600 . ?
C7 H7b 0.9600 . ?
C7 H7c 0.9600 . ?
C7 N1 1.455(3) . ?
C8 H8 0.9300 . ?
C8 C9 1.367(3) . ?
C8 N1 1.371(3) . ?
C9 C10 1.495(3) . ?
C10 C11 1.512(3) . ?
C10 C20 1.565(3) . ?
C10 N2 1.483(3) . ?
C11 C12 1.385(3) . ?
C11 C16 1.381(3) . ?
C12 H12 0.9300 . ?
C12 C13 1.377(4) . ?
C13 H13 0.9300 . ?
C13 C14 1.378(4) . ?
C14 H14 0.9300 . ?
C14 C15 1.379(4) . ?
C15 H15 0.9300 . ?
C15 C16 1.393(3) . ?
C16 C17 1.477(3) . ?
C17 N2 1.365(3) . ?
C17 O1 1.226(3) . ?
C18 H18a 0.9700 . ?
C18 H18b 0.9700 . ?
C18 C19 1.515(4) . ?
C18 N2 1.451(3) . ?
C19 C20 1.529(3) . ?
C19 O2 1.193(3) . ?
C20 H20 0.9800 . ?
C20 N3 1.437(3) . ?
C21 C22 1.365(4) . ?
C21 C26 1.378(4) . ?
C21 S1 1.759(3) . ?
C22 H22 0.9300 . ?
C22 C23 1.383(5) . ?
C23 H23 0.9300 . ?
C23 C24 1.366(5) . ?
C24 H24 0.9300 . ?
C24 C25 1.358(5) . ?
C25 H25 0.9300 . ?
C25 C26 1.374(5) . ?
C26 H26 0.9300 . ?
N3 S1 1.616(2) . ?
N3 H3a 0.77(2) . ?
O3 S1 1.427(2) . ?
O4 S1 1.433(2) . ?

loop_
_geom_torsion_atom_site_label_1
_geom_torsion_atom_site_label_2
_geom_torsion_atom_site_label_3
_geom_torsion_atom_site_label_4
_geom_torsion
_geom_torsion_site_symmetry_1
_geom_torsion_site_symmetry_2
_geom_torsion_site_symmetry_3
_geom_torsion_site_symmetry_4
_geom_torsion_publ_flag
C1 C2 C3 C4 0.7(3) . . . . ?
C1 C6 C5 C4 1.2(3) . . . . ?
C1 C6 N1 C7 179.9(2) . . . . ?
C1 C6 N1 C8 -0.6(2) . . . . ?
C1 C9 C8 N1 -1.1(2) . . . . ?
C1 C9 C10 C11 39.5(3) . . . . ?
C1 C9 C10 C20 174.5(2) . . . . ?
C1 C9 C10 N2 -74.2(2) . . . . ?
C2 C3 C4 C5 -0.4(3) . . . . ?
C3 C4 C5 C6 -0.5(3) . . . . ?
C4 C5 C6 N1 -176.6(2) . . . . ?
C5 C6 N1 C7 -2.0(3) . . . . ?
C5 C6 N1 C8 177.5(3) . . . . ?
C6 N1 C8 C9 1.1(2) . . . . ?
C7 N1 C8 C9 -179.4(3) . . . . ?
C8 C9 C10 C11 -152.8(2) . . . . ?
C8 C9 C10 C20 -17.8(3) . . . . ?
C8 C9 C10 N2 93.5(2) . . . . ?
C9 C10 C11 C12 56.1(3) . . . . ?
C9 C10 C11 C16 -125.9(2) . . . . ?
C9 C10 C20 C19 83.0(2) . . . . ?
C9 C10 C20 N3 -45.3(2) . . . . ?
C9 C10 N2 C17 132.9(2) . . . . ?
C9 C10 N2 C18 -82.2(2) . . . . ?
C10 C11 C12 C13 176.1(3) . . . . ?
C10 C11 C16 C15 -176.4(2) . . . . ?
C10 C11 C16 C17 2.3(2) . . . . ?
C10 C20 C19 C18 21.1(2) . . . . ?
C10 C20 C19 O2 -157.61(19) . . . . ?
C10 C20 N3 S1 -112.62(18) . . . . ?
C10 N2 C17 C16 -9.0(2) . . . . ?
C10 N2 C17 O1 170.84(19) . . . . ?
C10 N2 C18 C19 -26.30(18) . . . . ?
C11 C12 C13 C14 0.4(3) . . . . ?
C11 C16 C15 C14 -0.6(3) . . . . ?
C11 C16 C17 N2 4.0(2) . . . . ?
C11 C16 C17 O1 -175.87(19) . . . . ?
C12 C13 C14 C15 0.8(4) . . . . ?
C13 C14 C15 C16 -0.7(4) . . . . ?
C14 C15 C16 C17 -179.0(2) . . . . ?
C15 C16 C17 N2 -177.4(3) . . . . ?
C15 C16 C17 O1 2.8(3) . . . . ?
C16 C17 N2 C18 -148.67(17) . . . . ?
C17 N2 C18 C19 114.1(2) . . . . ?
C18 C19 C20 N3 150.18(19) . . . . ?
C19 C20 N3 S1 125.56(17) . . . . ?
C20 N3 S1 C21 -74.8(2) . . . . ?
C20 N3 S1 O3 41.8(2) . . . . ?
C20 N3 S1 O4 171.3(2) . . . . ?
C21 C22 C23 C24 0.6(4) . . . . ?
C21 C26 C25 C24 -0.1(4) . . . . ?
C22 C23 C24 C25 -0.4(4) . . . . ?
C23 C24 C25 C26 0.2(4) . . . . ?

loop_
_smtbx_masks_void_nr
_smtbx_masks_void_average_x
_smtbx_masks_void_average_y
_smtbx_masks_void_average_z
_smtbx_masks_void_volume
_smtbx_masks_void_count_electrons
_smtbx_masks_void_content
1 0.021 0.250 -0.359 272.7 5.9 ?
2 -0.021 0.750 -0.276 272.7 5.9 ?
3 0.500 0.000 0.500 21.7 0.0 ?
4 0.500 0.500 0.000 21.7 0.0 ?
